data_4307775
loop_
_publ_author_name
'Wayne Ouellette'
'Bruce S. Hudson'
'Jon Zubieta'

_publ_contact_author_address
;Department of Chemistry
111 College Place
Syracuse University
Syracuse, NY 13244    
;
_publ_contact_author_name 'Jon Zubieta'
_publ_section_title
;
Hydrothermal and Structural Chemistry of the Zinc(II)- and
Cadmium(II)-1,2,4-Triazolate Systems
;
_journal_name_full 'Inorganic Chemistry'
_journal_page_first 4887
_journal_page_last 4904
_journal_paper_doi 10.1021/ic062269a
_journal_volume 46
_journal_year 2007
_chemical_formula_sum 'C2 H3 Cd Cl N3 O0.5'
_chemical_formula_weight 224.92
_chemical_name_systematic
; 
 ? 
;
_space_group_IT_number 62
_symmetry_cell_setting orthorhombic
_symmetry_space_group_name_Hall '-P 2ac 2n'
_symmetry_space_group_name_H-M 'P n m a'
_atom_sites_solution_hydrogens geom
_atom_sites_solution_primary direct
_atom_sites_solution_secondary difmap
_audit_creation_method SHELXL-97
_cell_angle_alpha 90.00
_cell_angle_beta 90.00
_cell_angle_gamma 90.00
_cell_formula_units_Z 8
_cell_length_a 7.5186(4)
_cell_length_b 11.7796(6)
_cell_length_c 12.3158(6)
_cell_measurement_reflns_used 7856
_cell_measurement_temperature 90(2)
_cell_measurement_theta_max 28.28
_cell_measurement_theta_min 2.39
_cell_volume 1090.76(10)
_computing_cell_refinement 'Bruker SMART'
_computing_data_collection 'Bruker SMART'
_computing_data_reduction 'Bruker SAINT'
_computing_molecular_graphics 'Bruker SHELXTL'
_computing_publication_material 'Bruker SHELXTL'
_computing_structure_refinement 'SHELXL-97 (Sheldrick, 1997)'
_computing_structure_solution 'SHELXS-97 (Sheldrick, 1990)'
_diffrn_ambient_temperature 90(2)
_diffrn_detector_area_resol_mean 512
_diffrn_measured_fraction_theta_full 0.999
_diffrn_measured_fraction_theta_max 0.999
_diffrn_measurement_device_type 'APEX CCD area detector'
_diffrn_measurement_method 'Phi and omega scans'
_diffrn_radiation_monochromator graphite
_diffrn_radiation_probe x-ray
_diffrn_radiation_type MoK\a
_diffrn_radiation_wavelength 0.71073
_diffrn_reflns_av_R_equivalents 0.0212
_diffrn_reflns_av_sigmaI/netI 0.0136
_diffrn_reflns_limit_h_max 10
_diffrn_reflns_limit_h_min -10
_diffrn_reflns_limit_k_max 15
_diffrn_reflns_limit_k_min -15
_diffrn_reflns_limit_l_max 16
_diffrn_reflns_limit_l_min -16
_diffrn_reflns_number 10708
_diffrn_reflns_theta_full 28.28
_diffrn_reflns_theta_max 28.28
_diffrn_reflns_theta_min 2.39
_diffrn_source 'fine-focus sealed tube'
_diffrn_standards_decay_% 0.001
_exptl_absorpt_coefficient_mu 4.370
_exptl_absorpt_correction_T_max 0.4752
_exptl_absorpt_correction_T_min 0.2739
_exptl_absorpt_correction_type multi-scan
_exptl_absorpt_process_details 'SADABS SHELXL-97 (SHELDRICK, 1997)'
_exptl_crystal_colour colorless
_exptl_crystal_density_diffrn 2.739
_exptl_crystal_density_meas 0
_exptl_crystal_density_method 'not measured'
_exptl_crystal_description plate
_exptl_crystal_F_000 840
_exptl_crystal_size_max 0.40
_exptl_crystal_size_mid 0.34
_exptl_crystal_size_min 0.20
_refine_diff_density_max 0.372
_refine_diff_density_min -0.636
_refine_diff_density_rms 0.127
_refine_ls_extinction_method none
_refine_ls_goodness_of_fit_ref 1.368
_refine_ls_hydrogen_treatment constr
_refine_ls_matrix_type full
_refine_ls_number_parameters 90
_refine_ls_number_reflns 1417
_refine_ls_number_restraints 0
_refine_ls_restrained_S_all 1.368
_refine_ls_R_factor_all 0.0188
_refine_ls_R_factor_gt 0.0186
_refine_ls_shift/su_max 0.000
_refine_ls_shift/su_mean 0.000
_refine_ls_structure_factor_coef Fsqd
_refine_ls_weighting_details 'calc w=1/[\s^2^(Fo^2^)+(0.0140P)^2^+1.3124P] where P=(Fo^2^+2Fc^2^)/3'
_refine_ls_weighting_scheme calc
_refine_ls_wR_factor_gt 0.0426
_refine_ls_wR_factor_ref 0.0427
_reflns_number_gt 1410
_reflns_number_total 1417
_reflns_threshold_expression >2sigma(I)
_cod_data_source_file ic062269a-file002_06.cif
_cod_data_source_block Compound_6_[Cd2(trz)2Cl2(H2O)]
_cod_depositor_comments
;
The following automatic conversions were performed:
'_symmetry_cell_setting' value 'Orthorhombic' changed to 'orthorhombic'
according to '/home/saulius/struct/CIF-dictionaries/cif_core.dic'
dictionary named 'cif_core.dic' version 2.4.1 from 2010-06-29.

Automatic conversion script
Id: cif_fix_enum 1527 2010-12-29 10:47:43Z saulius 
;
_cod_original_formula_sum 'C2 H3 Cd Cl N3 O0.50'
_cod_database_code 4307775

loop_
_symmetry_equiv_pos_as_xyz
'x, y, z'
'-x+1/2, -y, z+1/2'
'-x, y+1/2, -z'
'x+1/2, -y+1/2, -z+1/2'
'-x, -y, -z'
'x-1/2, y, -z-1/2'
'x, -y-1/2, z'
'-x-1/2, y-1/2, z-1/2'

loop_
_atom_site_label
_atom_site_type_symbol
_atom_site_fract_x
_atom_site_fract_y
_atom_site_fract_z
_atom_site_U_iso_or_equiv
_atom_site_adp_type
_atom_site_occupancy
_atom_site_symmetry_multiplicity
_atom_site_calc_flag
_atom_site_refinement_flags
_atom_site_disorder_assembly
_atom_site_disorder_group
Cd1 Cd 0.31315(3) 0.7500 0.389209(18) 0.01030(7) Uani 1 2 d S . .
Cd2 Cd 0.07012(3) 0.2500 0.253314(17) 0.00929(7) Uani 1 2 d S . .
Cl1 Cl 0.47736(10) 0.7500 0.19054(6) 0.01400(14) Uani 1 2 d S . .
Cl2 Cl -0.18622(9) 0.2500 0.40487(6) 0.01537(15) Uani 1 2 d S . .
O90 O 0.6163(3) 0.7500 0.4455(2) 0.0198(5) Uani 1 2 d S . .
N1 N 0.3202(2) 0.56189(16) 0.38805(15) 0.0116(4) Uani 1 1 d . . .
N2 N 0.4131(2) 0.39255(16) 0.33198(15) 0.0120(3) Uani 1 1 d . . .
N3 N 0.2304(2) 0.38869(15) 0.34161(15) 0.0122(4) Uani 1 1 d . . .
C1 C 0.1815(3) 0.49091(19) 0.37505(19) 0.0131(4) Uani 1 1 d . . .
C2 C 0.4605(3) 0.49624(18) 0.36058(18) 0.0123(4) Uani 1 1 d . . .
H1 H 0.062(4) 0.508(2) 0.388(2) 0.014(7) Uiso 1 1 d . . .
H2 H 0.575(4) 0.521(2) 0.365(2) 0.012(6) Uiso 1 1 d . . .
H90A H 0.692(8) 0.7500 0.409(5) 0.046(18) Uiso 1 2 d S . .
H90B H 0.638(8) 0.7500 0.500(6) 0.06(2) Uiso 1 2 d S . .

loop_
_atom_site_aniso_label
_atom_site_aniso_U_11
_atom_site_aniso_U_22
_atom_site_aniso_U_33
_atom_site_aniso_U_23
_atom_site_aniso_U_13
_atom_site_aniso_U_12
Cd1 0.01225(12) 0.00561(11) 0.01303(11) 0.000 0.00024(7) 0.000
Cd2 0.00889(12) 0.00582(10) 0.01315(11) 0.000 -0.00160(7) 0.000
Cl1 0.0133(3) 0.0158(3) 0.0129(3) 0.000 0.0023(3) 0.000
Cl2 0.0120(3) 0.0236(4) 0.0104(3) 0.000 0.0011(2) 0.000
O90 0.0153(12) 0.0308(14) 0.0133(12) 0.000 0.0008(10) 0.000
N1 0.0130(9) 0.0081(8) 0.0135(9) -0.0007(7) 0.0001(6) -0.0003(6)
N2 0.0113(8) 0.0101(8) 0.0146(9) -0.0012(7) -0.0003(7) 0.0001(7)
N3 0.0105(8) 0.0093(8) 0.0169(9) -0.0008(7) 0.0005(7) -0.0005(7)
C1 0.0134(10) 0.0095(10) 0.0165(10) -0.0025(8) 0.0019(8) -0.0012(8)
C2 0.0125(9) 0.0107(9) 0.0137(10) -0.0015(8) -0.0001(8) -0.0002(8)

loop_
_atom_type_symbol
_atom_type_description
_atom_type_scat_dispersion_real
_atom_type_scat_dispersion_imag
_atom_type_scat_source
C C 0.0033 0.0016 'International Tables Vol C Tables 4.2.6.8 and 6.1.1.4'
H H 0.0000 0.0000 'International Tables Vol C Tables 4.2.6.8 and 6.1.1.4'
N N 0.0061 0.0033 'International Tables Vol C Tables 4.2.6.8 and 6.1.1.4'
O O 0.0106 0.0060 'International Tables Vol C Tables 4.2.6.8 and 6.1.1.4'
Cl Cl 0.1484 0.1585 'International Tables Vol C Tables 4.2.6.8 and 6.1.1.4'
Cd Cd -0.8075 1.2024 'International Tables Vol C Tables 4.2.6.8 and 6.1.1.4'

loop_
_geom_angle_atom_site_label_1
_geom_angle_atom_site_label_2
_geom_angle_atom_site_label_3
_geom_angle
_geom_angle_site_symmetry_1
_geom_angle_site_symmetry_3
_geom_angle_publ_flag
N1 Cd1 N1 177.14(9) 7_575 . ?
N1 Cd1 O90 88.79(5) 7_575 . ?
N1 Cd1 O90 88.79(5) . . ?
N1 Cd1 Cl1 91.15(5) 7_575 6_556 ?
N1 Cd1 Cl1 91.15(5) . 6_556 ?
O90 Cd1 Cl1 175.66(8) . 6_556 ?
N1 Cd1 Cl2 90.83(5) 7_575 5_566 ?
N1 Cd1 Cl2 90.83(5) . 5_566 ?
O90 Cd1 Cl2 93.70(8) . 5_566 ?
Cl1 Cd1 Cl2 90.64(2) 6_556 5_566 ?
N1 Cd1 Cl1 89.05(5) 7_575 . ?
N1 Cd1 Cl1 89.05(5) . . ?
O90 Cd1 Cl1 80.14(8) . . ?
Cl1 Cd1 Cl1 95.516(13) 6_556 . ?
Cl2 Cd1 Cl1 173.85(2) 5_566 . ?
N3 Cd2 N3 90.38(9) 7_565 . ?
N3 Cd2 N2 88.07(7) 7_565 4_455 ?
N3 Cd2 N2 178.43(7) . 4_455 ?
N3 Cd2 N2 178.43(7) 7_565 6_556 ?
N3 Cd2 N2 88.07(7) . 6_556 ?
N2 Cd2 N2 93.48(9) 4_455 6_556 ?
N3 Cd2 Cl2 89.18(5) 7_565 6_656 ?
N3 Cd2 Cl2 89.18(5) . 6_656 ?
N2 Cd2 Cl2 91.08(5) 4_455 6_656 ?
N2 Cd2 Cl2 91.08(5) 6_556 6_656 ?
N3 Cd2 Cl2 92.71(5) 7_565 . ?
N3 Cd2 Cl2 92.71(5) . . ?
N2 Cd2 Cl2 87.09(5) 4_455 . ?
N2 Cd2 Cl2 87.09(5) 6_556 . ?
Cl2 Cd2 Cl2 177.32(2) 6_656 . ?
Cd1 Cl1 Cd1 138.03(3) 6_656 . ?
Cd2 Cl2 Cd2 89.16(2) 6_556 . ?
Cd2 Cl2 Cd1 116.14(3) 6_556 5_566 ?
Cd2 Cl2 Cd1 154.70(3) . 5_566 ?
C1 N1 C2 102.69(18) . . ?
C1 N1 Cd1 127.07(15) . . ?
C2 N1 Cd1 126.35(14) . . ?
C2 N2 N3 106.04(17) . . ?
C2 N2 Cd2 131.07(15) . 6_656 ?
N3 N2 Cd2 121.67(13) . 6_656 ?
C1 N3 N2 105.85(17) . . ?
C1 N3 Cd2 130.28(15) . . ?
N2 N3 Cd2 120.24(13) . . ?
N3 C1 N1 112.73(19) . . ?
N2 C2 N1 112.68(19) . . ?

loop_
_geom_bond_atom_site_label_1
_geom_bond_atom_site_label_2
_geom_bond_distance
_geom_bond_site_symmetry_2
_geom_bond_publ_flag
Cd1 N1 2.2165(19) 7_575 ?
Cd1 N1 2.2165(19) . ?
Cd1 O90 2.382(3) . ?
Cd1 Cl1 2.7090(8) 6_556 ?
Cd1 Cl2 2.7097(8) 5_566 ?
Cd1 Cl1 2.7406(8) . ?
Cd2 N3 2.3028(18) 7_565 ?
Cd2 N3 2.3028(18) . ?
Cd2 N2 2.3057(18) 4_455 ?
Cd2 N2 2.3057(18) 6_556 ?
Cd2 Cl2 2.6743(8) 6_656 ?
Cd2 Cl2 2.6830(8) . ?
Cl1 Cd1 2.7090(8) 6_656 ?
Cl2 Cd2 2.6742(8) 6_556 ?
Cl2 Cd1 2.7097(8) 5_566 ?
N1 C1 1.347(3) . ?
N1 C2 1.351(3) . ?
N2 C2 1.320(3) . ?
N2 N3 1.380(3) . ?
N2 Cd2 2.3057(18) 6_656 ?
N3 C1 1.325(3) . ?

loop_
_geom_torsion_atom_site_label_1
_geom_torsion_atom_site_label_2
_geom_torsion_atom_site_label_3
_geom_torsion_atom_site_label_4
_geom_torsion
_geom_torsion_site_symmetry_1
_geom_torsion_site_symmetry_2
_geom_torsion_site_symmetry_3
_geom_torsion_site_symmetry_4
_geom_torsion_publ_flag
N1 Cd1 Cl1 Cd1 88.93(5) 7_575 . . 6_656 ?
N1 Cd1 Cl1 Cd1 -88.93(5) . . . 6_656 ?
O90 Cd1 Cl1 Cd1 0.0 . . . 6_656 ?
Cl1 Cd1 Cl1 Cd1 180.0 6_556 . . 6_656 ?
Cl2 Cd1 Cl1 Cd1 0.0 5_566 . . 6_656 ?
N3 Cd2 Cl2 Cd2 -134.74(5) 7_565 . . 6_556 ?
N3 Cd2 Cl2 Cd2 134.74(5) . . . 6_556 ?
N2 Cd2 Cl2 Cd2 -46.82(5) 4_455 . . 6_556 ?
N2 Cd2 Cl2 Cd2 46.82(5) 6_556 . . 6_556 ?
Cl2 Cd2 Cl2 Cd2 0.0 6_656 . . 6_556 ?
N3 Cd2 Cl2 Cd1 45.26(5) 7_565 . . 5_566 ?
N3 Cd2 Cl2 Cd1 -45.26(5) . . . 5_566 ?
N2 Cd2 Cl2 Cd1 133.18(5) 4_455 . . 5_566 ?
N2 Cd2 Cl2 Cd1 -133.18(5) 6_556 . . 5_566 ?
Cl2 Cd2 Cl2 Cd1 180.0 6_656 . . 5_566 ?
N1 Cd1 N1 C1 -156.8(18) 7_575 . . . ?
O90 Cd1 N1 C1 171.4(2) . . . . ?
Cl1 Cd1 N1 C1 -12.99(18) 6_556 . . . ?
Cl2 Cd1 N1 C1 77.67(18) 5_566 . . . ?
Cl1 Cd1 N1 C1 -108.49(18) . . . . ?
N1 Cd1 N1 C2 -3(2) 7_575 . . . ?
O90 Cd1 N1 C2 -34.76(19) . . . . ?
Cl1 Cd1 N1 C2 140.90(18) 6_556 . . . ?
Cl2 Cd1 N1 C2 -128.45(18) 5_566 . . . ?
Cl1 Cd1 N1 C2 45.40(18) . . . . ?
C2 N2 N3 C1 0.2(2) . . . . ?
Cd2 N2 N3 C1 -168.50(15) 6_656 . . . ?
C2 N2 N3 Cd2 160.87(14) . . . . ?
Cd2 N2 N3 Cd2 -7.8(2) 6_656 . . . ?
N3 Cd2 N3 C1 -146.89(17) 7_565 . . . ?
N2 Cd2 N3 C1 -137(2) 4_455 . . . ?
N2 Cd2 N3 C1 32.8(2) 6_556 . . . ?
Cl2 Cd2 N3 C1 123.9(2) 6_656 . . . ?
Cl2 Cd2 N3 C1 -54.2(2) . . . . ?
N3 Cd2 N3 N2 57.80(17) 7_565 . . . ?
N2 Cd2 N3 N2 68(2) 4_455 . . . ?
N2 Cd2 N3 N2 -122.48(14) 6_556 . . . ?
Cl2 Cd2 N3 N2 -31.37(15) 6_656 . . . ?
Cl2 Cd2 N3 N2 150.53(14) . . . . ?
N2 N3 C1 N1 0.0(3) . . . . ?
Cd2 N3 C1 N1 -157.95(15) . . . . ?
C2 N1 C1 N3 -0.2(3) . . . . ?
Cd1 N1 C1 N3 158.46(15) . . . . ?
N3 N2 C2 N1 -0.4(2) . . . . ?
Cd2 N2 C2 N1 166.86(15) 6_656 . . . ?
C1 N1 C2 N2 0.4(2) . . . . ?
Cd1 N1 C2 N2 -158.52(15) . . . . ?
